data_7124191
loop_
_publ_author_name
'Kiernicki, John J.'
'Norwine, Emily E.'
'Zeller, Matthias'
'Szymczak, Nathaniel K.'

_publ_section_title
;
 Tetrahedral iron featuring an appended Lewis acid: distinct pathways for
 the reduction of hydroxylamine and hydrazine
;
_journal_name_full 'Chemical Communications'
_journal_paper_doi 10.1039/C9CC05720J
_journal_year 2019
_chemical_formula_sum 'C24 H39 B Br2 N4 O Zn'
_chemical_formula_weight 635.59
_space_group_crystal_system monoclinic
_space_group_IT_number 15
_space_group_name_Hall '-C 2yc'
_space_group_name_H-M_alt 'C 1 2/c 1'
_symmetry_space_group_name_Hall '-C 2yc'
_symmetry_space_group_name_H-M 'C 1 2/c 1'
_atom_sites_solution_hydrogens geom
_atom_sites_solution_primary direct
_atom_sites_solution_secondary difmap
_audit_creation_method SHELXL-2018/3
_audit_update_record
;
2019-07-17 deposited with the CCDC.    2019-08-29 downloaded from the CCDC.
;
_cell_angle_alpha 90
_cell_angle_beta 95.908(3)
_cell_angle_gamma 90
_cell_formula_units_Z 8
_cell_length_a 33.438(3)
_cell_length_b 12.3550(8)
_cell_length_c 13.6531(10)
_cell_measurement_reflns_used 9910
_cell_measurement_temperature 150(2)
_cell_measurement_theta_max 28.3306
_cell_measurement_theta_min 2.4683
_cell_volume 5610.5(7)
_computing_cell_refinement 'SAINT V8.38A (Bruker, 2016)'
_computing_data_collection 'Apex3 v2018.1-0 (Bruker, 2018)'
_computing_data_reduction 'SAINT V8.38A (Bruker, 2016)'
_computing_structure_refinement
;  
SHELXL-2018/3 (Sheldrick, 2015, 2018), 
SHELXLE Rev946 (H\"ubschle et al., 2011)
;
_computing_structure_solution 'SHELXS-97 (Sheldrick, 2008)'
_diffrn_ambient_temperature 150(2)
_diffrn_detector_area_resol_mean 10.4167
_diffrn_measured_fraction_theta_full 0.969
_diffrn_measured_fraction_theta_max 0.890
_diffrn_measurement_device_type 'Bruker AXS D8 Quest CMOS diffractometer'
_diffrn_measurement_method 'omega and phi scans'
_diffrn_radiation_monochromator 'Triumph curved graphite crystal'
_diffrn_radiation_type MoK\a
_diffrn_radiation_wavelength 0.71073
_diffrn_reflns_av_R_equivalents 0.0648
_diffrn_reflns_av_unetI/netI 0.0450
_diffrn_reflns_Laue_measured_fraction_full 0.969
_diffrn_reflns_Laue_measured_fraction_max 0.890
_diffrn_reflns_limit_h_max 42
_diffrn_reflns_limit_h_min -42
_diffrn_reflns_limit_k_max 16
_diffrn_reflns_limit_k_min -13
_diffrn_reflns_limit_l_max 15
_diffrn_reflns_limit_l_min -18
_diffrn_reflns_number 40403
_diffrn_reflns_point_group_measured_fraction_full 0.969
_diffrn_reflns_point_group_measured_fraction_max 0.890
_diffrn_reflns_theta_full 25.242
_diffrn_reflns_theta_max 28.369
_diffrn_reflns_theta_min 2.352
_diffrn_source 'fine focus sealed tube X-ray source'
_diffrn_source_current '30 mA'
_diffrn_source_voltage '50 kV'
_exptl_absorpt_coefficient_mu 3.747
_exptl_absorpt_correction_T_max 0.7457
_exptl_absorpt_correction_T_min 0.4815
_exptl_absorpt_correction_type multi-scan
_exptl_absorpt_process_details
;
 SADABS 2016/2: Krause, L., Herbst-Irmer, R., Sheldrick G.M. & Stalke D.,
 J. Appl. Cryst. 48 (2015) 3-10
;
_exptl_crystal_colour colourless
_exptl_crystal_density_diffrn 1.505
_exptl_crystal_description plate
_exptl_crystal_F_000 2592
_exptl_crystal_recrystallization_method 'Re-crystallisation from solvent'
_exptl_crystal_size_max 0.22
_exptl_crystal_size_mid 0.15
_exptl_crystal_size_min 0.04
_refine_diff_density_max 0.717
_refine_diff_density_min -0.897
_refine_diff_density_rms 0.110
_refine_ls_extinction_coef 0.00040(8)
_refine_ls_extinction_expression Fc^*^=kFc[1+0.001xFc^2^\l^3^/sin(2\q)]^-1/4^
_refine_ls_extinction_method 'SHELXL-2018/3 (Sheldrick 2018)'
_refine_ls_goodness_of_fit_ref 1.038
_refine_ls_hydrogen_treatment constr
_refine_ls_matrix_type full
_refine_ls_number_parameters 305
_refine_ls_number_reflns 6257
_refine_ls_number_restraints 0
_refine_ls_restrained_S_all 1.038
_refine_ls_R_factor_all 0.0618
_refine_ls_R_factor_gt 0.0432
_refine_ls_shift/su_max 0.001
_refine_ls_shift/su_mean 0.000
_refine_ls_structure_factor_coef Fsqd
_refine_ls_weighting_details 'w=1/[\s^2^(Fo^2^)+(0.0570P)^2^+12.3301P] where P=(Fo^2^+2Fc^2^)/3'
_refine_ls_weighting_scheme calc
_refine_ls_wR_factor_gt 0.1032
_refine_ls_wR_factor_ref 0.1123
_reflns_Friedel_coverage 0.000
_reflns_number_gt 4832
_reflns_number_total 6257
_reflns_threshold_expression 'I > 2\s(I)'
_cod_data_source_file c9cc05720j2.cif
_cod_data_source_block JK5101_2_0m
_cod_database_code 7124191
_shelx_shelxl_version_number 2018/3
_shelx_space_group_comment
;
The symmetry employed for this shelxl refinement is uniquely defined
by the following loop, which should always be used as a source of
symmetry information in preference to the above space-group names.
They are only intended as comments.
;

loop_
_space_group_symop_operation_xyz
'x, y, z'
'-x, y, -z+1/2'
'x+1/2, y+1/2, z'
'-x+1/2, y+1/2, -z+1/2'
'-x, -y, -z'
'x, -y, z-1/2'
'-x+1/2, -y+1/2, -z'
'x+1/2, -y+1/2, z-1/2'

loop_
_atom_site_label
_atom_site_type_symbol
_atom_site_fract_x
_atom_site_fract_y
_atom_site_fract_z
_atom_site_U_iso_or_equiv
_atom_site_adp_type
_atom_site_occupancy
_atom_site_site_symmetry_order
_atom_site_calc_flag
_atom_site_refinement_flags_posn
_atom_site_refinement_flags_adp
Br1 Br 0.22164(2) 0.40810(3) 0.23075(2) 0.03090(12) Uani 1 1 d . .
Br2 Br 0.17233(2) 0.64770(3) 0.37632(3) 0.04371(14) Uani 1 1 d . .
Zn3 Zn 0.20556(2) 0.48043(3) 0.38324(3) 0.02684(13) Uani 1 1 d . .
O1 O 0.13264(9) 0.4900(2) 0.1076(2) 0.0445(7) Uani 1 1 d . .
H1 H 0.155346 0.501864 0.138082 0.067 Uiso 1 1 calc R U
N1 N 0.25380(8) 0.4680(2) 0.48995(18) 0.0255(6) Uani 1 1 d . .
N2 N 0.18340(8) 0.3695(2) 0.47284(18) 0.0250(6) Uani 1 1 d . .
N3 N 0.14824(8) 0.3196(2) 0.48433(18) 0.0248(6) Uani 1 1 d . .
N4 N 0.12691(9) 0.3760(3) 0.0952(2) 0.0302(7) Uani 1 1 d . .
H4A H 0.146895 0.340814 0.132803 0.036 Uiso 1 1 calc R U
H4B H 0.129052 0.358692 0.031193 0.036 Uiso 1 1 calc R U
C1 C 0.29076(13) 0.6149(3) 0.4226(3) 0.0412(9) Uani 1 1 d . .
H1A H 0.283274 0.585414 0.356612 0.062 Uiso 1 1 calc R U
H1B H 0.318485 0.641570 0.427123 0.062 Uiso 1 1 calc R U
H1C H 0.272642 0.674598 0.434895 0.062 Uiso 1 1 calc R U
C2 C 0.28750(11) 0.5278(3) 0.4978(2) 0.0307(8) Uani 1 1 d . .
C3 C 0.31763(11) 0.5102(3) 0.5739(3) 0.0349(8) Uani 1 1 d . .
H3 H 0.340938 0.554631 0.580303 0.042 Uiso 1 1 calc R U
C4 C 0.31349(11) 0.4277(3) 0.6400(2) 0.0328(8) Uani 1 1 d . .
H4 H 0.334404 0.413350 0.690881 0.039 Uiso 1 1 calc R U
C5 C 0.27894(11) 0.3660(3) 0.6323(2) 0.0288(7) Uani 1 1 d . .
H5 H 0.275703 0.308608 0.677104 0.035 Uiso 1 1 calc R U
C6 C 0.24909(10) 0.3901(3) 0.5575(2) 0.0233(7) Uani 1 1 d . .
C7 C 0.20959(10) 0.3375(3) 0.5477(2) 0.0241(7) Uani 1 1 d . .
C8 C 0.19113(11) 0.2658(3) 0.6082(2) 0.0262(7) Uani 1 1 d . .
H8 H 0.203128 0.231045 0.666002 0.031 Uiso 1 1 calc R U
C9 C 0.15170(10) 0.2557(3) 0.5665(2) 0.0253(7) Uani 1 1 d . .
C10 C 0.11726(11) 0.1936(3) 0.6044(2) 0.0292(8) Uani 1 1 d . .
C11 C 0.13432(13) 0.1210(3) 0.6891(3) 0.0400(9) Uani 1 1 d . .
H11A H 0.153723 0.070353 0.665417 0.060 Uiso 1 1 calc R U
H11B H 0.112408 0.080349 0.714390 0.060 Uiso 1 1 calc R U
H11C H 0.147779 0.165721 0.741903 0.060 Uiso 1 1 calc R U
C12 C 0.08699(12) 0.2728(3) 0.6432(2) 0.0374(9) Uani 1 1 d . .
H12A H 0.076654 0.321925 0.590240 0.056 Uiso 1 1 calc R U
H12B H 0.100413 0.314814 0.697952 0.056 Uiso 1 1 calc R U
H12C H 0.064637 0.231908 0.666246 0.056 Uiso 1 1 calc R U
C13 C 0.09611(13) 0.1204(4) 0.5240(3) 0.0403(9) Uani 1 1 d . .
H13A H 0.084822 0.165022 0.468576 0.061 Uiso 1 1 calc R U
H13B H 0.074454 0.080328 0.550974 0.061 Uiso 1 1 calc R U
H13C H 0.115580 0.069319 0.501322 0.061 Uiso 1 1 calc R U
C14 C 0.11362(10) 0.3520(3) 0.4156(2) 0.0280(7) Uani 1 1 d . .
H14A H 0.112511 0.432037 0.412503 0.034 Uiso 1 1 calc R U
H14B H 0.088679 0.326527 0.441478 0.034 Uiso 1 1 calc R U
C15 C 0.11484(10) 0.3081(3) 0.3124(2) 0.0269(7) Uani 1 1 d . .
H15A H 0.109564 0.229276 0.312175 0.032 Uiso 1 1 calc R U
H15B H 0.141933 0.319799 0.291158 0.032 Uiso 1 1 calc R U
C16 C 0.08355(11) 0.3641(3) 0.2407(2) 0.0282(7) Uani 1 1 d . .
H16A H 0.087533 0.443251 0.247519 0.034 Uiso 1 1 calc R U
H16B H 0.056613 0.347371 0.260837 0.034 Uiso 1 1 calc R U
C17 C 0.08149(12) 0.2054(3) 0.0985(2) 0.0321(8) Uani 1 1 d . .
H17 H 0.104496 0.168014 0.137162 0.038 Uiso 1 1 calc R U
C18 C 0.04189(13) 0.1621(3) 0.1327(3) 0.0402(9) Uani 1 1 d . .
H18A H 0.043807 0.165631 0.205437 0.048 Uiso 1 1 calc R U
H18B H 0.038894 0.085051 0.113477 0.048 Uiso 1 1 calc R U
C19 C 0.00378(12) 0.2239(4) 0.0904(3) 0.0453(10) Uani 1 1 d . .
H19A H -0.004383 0.196299 0.023209 0.054 Uiso 1 1 calc R U
H19B H -0.018168 0.206760 0.131287 0.054 Uiso 1 1 calc R U
C20 C 0.00775(11) 0.3467(3) 0.0849(3) 0.0388(9) Uani 1 1 d . .
H20A H 0.003800 0.377082 0.150253 0.047 Uiso 1 1 calc R U
H20B H -0.014300 0.374319 0.037515 0.047 Uiso 1 1 calc R U
C21 C 0.04773(11) 0.3902(3) 0.0543(2) 0.0328(8) Uani 1 1 d . .
H21 H 0.048851 0.469963 0.066552 0.039 Uiso 1 1 calc R U
C22 C 0.05218(12) 0.3697(3) -0.0554(2) 0.0362(9) Uani 1 1 d . .
H22A H 0.028589 0.401075 -0.095256 0.043 Uiso 1 1 calc R U
H22B H 0.076343 0.408540 -0.072954 0.043 Uiso 1 1 calc R U
C23 C 0.05580(13) 0.2508(3) -0.0836(2) 0.0403(9) Uani 1 1 d . .
H23A H 0.065130 0.246720 -0.149984 0.048 Uiso 1 1 calc R U
H23B H 0.028783 0.217306 -0.087418 0.048 Uiso 1 1 calc R U
C24 C 0.08445(13) 0.1848(3) -0.0124(3) 0.0374(9) Uani 1 1 d . .
H24A H 0.112332 0.200322 -0.026447 0.045 Uiso 1 1 calc R U
H24B H 0.079345 0.107033 -0.025874 0.045 Uiso 1 1 calc R U
B1 B 0.08361(12) 0.3328(4) 0.1250(3) 0.0279(8) Uani 1 1 d . .

loop_
_atom_site_aniso_label
_atom_site_aniso_U_11
_atom_site_aniso_U_22
_atom_site_aniso_U_33
_atom_site_aniso_U_23
_atom_site_aniso_U_13
_atom_site_aniso_U_12
Br1 0.0349(2) 0.0378(2) 0.02102(16) 0.00092(13) 0.00801(13) -0.00267(15)
Br2 0.0558(3) 0.0420(3) 0.0363(2) 0.01270(16) 0.01882(18) 0.0177(2)
Zn3 0.0294(2) 0.0318(2) 0.01958(18) 0.00319(15) 0.00419(15) 0.00106(17)
O1 0.0489(18) 0.0390(17) 0.0459(16) 0.0029(12) 0.0063(13) -0.0084(14)
N1 0.0279(15) 0.0285(16) 0.0205(12) -0.0019(11) 0.0048(11) -0.0005(13)
N2 0.0263(15) 0.0319(16) 0.0172(12) -0.0014(11) 0.0041(10) -0.0016(13)
N3 0.0247(14) 0.0333(16) 0.0166(11) 0.0002(11) 0.0038(10) 0.0014(13)
N4 0.0311(16) 0.0370(17) 0.0227(13) 0.0024(12) 0.0036(11) 0.0011(14)
C1 0.041(2) 0.044(2) 0.038(2) 0.0062(17) 0.0044(17) -0.0105(19)
C2 0.0332(19) 0.034(2) 0.0257(15) -0.0045(14) 0.0070(14) -0.0001(17)
C3 0.0287(19) 0.045(2) 0.0318(17) -0.0060(16) 0.0057(15) -0.0005(17)
C4 0.0306(19) 0.040(2) 0.0272(16) -0.0076(15) -0.0017(14) 0.0059(17)
C5 0.0327(19) 0.0282(19) 0.0254(16) -0.0021(13) 0.0023(14) 0.0047(16)
C6 0.0279(17) 0.0242(17) 0.0181(13) -0.0050(12) 0.0046(12) 0.0035(14)
C7 0.0279(17) 0.0271(18) 0.0174(13) -0.0022(12) 0.0025(12) 0.0042(14)
C8 0.0346(19) 0.0249(18) 0.0188(14) 0.0031(12) 0.0017(13) -0.0003(15)
C9 0.0319(18) 0.0243(18) 0.0204(14) 0.0002(12) 0.0061(13) 0.0021(15)
C10 0.0322(19) 0.031(2) 0.0250(15) 0.0006(14) 0.0050(14) -0.0033(16)
C11 0.045(2) 0.037(2) 0.039(2) 0.0125(17) 0.0031(17) -0.0088(19)
C12 0.047(2) 0.043(2) 0.0238(16) 0.0026(15) 0.0130(15) -0.0001(19)
C13 0.040(2) 0.044(2) 0.038(2) -0.0090(17) 0.0112(17) -0.0140(19)
C14 0.0273(18) 0.035(2) 0.0213(15) 0.0025(13) 0.0023(13) 0.0027(15)
C15 0.0276(18) 0.035(2) 0.0186(14) 0.0025(13) 0.0042(12) 0.0014(15)
C16 0.0308(18) 0.033(2) 0.0211(15) 0.0012(13) 0.0067(13) 0.0028(16)
C17 0.037(2) 0.034(2) 0.0262(16) 0.0050(14) 0.0091(14) 0.0025(17)
C18 0.052(3) 0.037(2) 0.0325(18) -0.0005(16) 0.0120(17) -0.0050(19)
C19 0.037(2) 0.066(3) 0.0341(19) 0.0001(19) 0.0079(16) -0.013(2)
C20 0.028(2) 0.056(3) 0.0319(18) 0.0003(17) 0.0006(15) 0.0048(19)
C21 0.034(2) 0.040(2) 0.0241(16) 0.0027(14) 0.0011(14) 0.0048(17)
C22 0.042(2) 0.043(2) 0.0230(16) 0.0057(15) 0.0003(15) 0.0022(18)
C23 0.050(2) 0.051(3) 0.0209(16) -0.0011(15) 0.0082(15) -0.003(2)
C24 0.048(2) 0.035(2) 0.0311(17) -0.0034(15) 0.0150(17) -0.0013(18)
B1 0.028(2) 0.035(2) 0.0216(16) 0.0025(15) 0.0080(14) 0.0010(18)

loop_
_atom_type_symbol
_atom_type_description
_atom_type_scat_dispersion_real
_atom_type_scat_dispersion_imag
_atom_type_scat_source
C C 0.0033 0.0016 'International Tables Vol C Tables 4.2.6.8 and 6.1.1.4'
H H 0.0000 0.0000 'International Tables Vol C Tables 4.2.6.8 and 6.1.1.4'
B B 0.0013 0.0007 'International Tables Vol C Tables 4.2.6.8 and 6.1.1.4'
N N 0.0061 0.0033 'International Tables Vol C Tables 4.2.6.8 and 6.1.1.4'
Zn Zn 0.2839 1.4301 'International Tables Vol C Tables 4.2.6.8 and 6.1.1.4'
Br Br -0.2901 2.4595 'International Tables Vol C Tables 4.2.6.8 and 6.1.1.4'
O O 0.0106 0.0060 'International Tables Vol C Tables 4.2.6.8 and 6.1.1.4'

loop_
_geom_angle_atom_site_label_1
_geom_angle_atom_site_label_2
_geom_angle_atom_site_label_3
_geom_angle
N2 Zn3 N1 80.30(11)
N2 Zn3 Br2 114.79(8)
N1 Zn3 Br2 115.25(8)
N2 Zn3 Br1 113.82(8)
N1 Zn3 Br1 111.06(8)
Br2 Zn3 Br1 116.430(19)
N4 O1 H1 109.5
C2 N1 C6 119.5(3)
C2 N1 Zn3 127.1(2)
C6 N1 Zn3 113.3(2)
C7 N2 N3 106.7(3)
C7 N2 Zn3 114.2(2)
N3 N2 Zn3 139.0(2)
N2 N3 C9 110.9(3)
N2 N3 C14 116.1(3)
C9 N3 C14 132.5(3)
O1 N4 B1 113.8(3)
O1 N4 H4A 108.8
B1 N4 H4A 108.8
O1 N4 H4B 108.8
B1 N4 H4B 108.8
H4A N4 H4B 107.7
C2 C1 H1A 109.5
C2 C1 H1B 109.5
H1A C1 H1B 109.5
C2 C1 H1C 109.5
H1A C1 H1C 109.5
H1B C1 H1C 109.5
N1 C2 C3 120.8(3)
N1 C2 C1 117.4(3)
C3 C2 C1 121.8(3)
C4 C3 C2 119.5(4)
C4 C3 H3 120.2
C2 C3 H3 120.2
C3 C4 C5 119.9(3)
C3 C4 H4 120.0
C5 C4 H4 120.0
C4 C5 C6 118.2(3)
C4 C5 H5 120.9
C6 C5 H5 120.9
N1 C6 C5 122.0(3)
N1 C6 C7 114.8(3)
C5 C6 C7 123.1(3)
N2 C7 C8 110.2(3)
N2 C7 C6 116.9(3)
C8 C7 C6 132.5(3)
C9 C8 C7 105.8(3)
C9 C8 H8 127.1
C7 C8 H8 127.1
N3 C9 C8 106.4(3)
N3 C9 C10 124.6(3)
C8 C9 C10 128.9(3)
C9 C10 C11 108.5(3)
C9 C10 C13 111.3(3)
C11 C10 C13 107.7(3)
C9 C10 C12 110.2(3)
C11 C10 C12 108.6(3)
C13 C10 C12 110.4(3)
C10 C11 H11A 109.5
C10 C11 H11B 109.5
H11A C11 H11B 109.5
C10 C11 H11C 109.5
H11A C11 H11C 109.5
H11B C11 H11C 109.5
C10 C12 H12A 109.5
C10 C12 H12B 109.5
H12A C12 H12B 109.5
C10 C12 H12C 109.5
H12A C12 H12C 109.5
H12B C12 H12C 109.5
C10 C13 H13A 109.5
C10 C13 H13B 109.5
H13A C13 H13B 109.5
C10 C13 H13C 109.5
H13A C13 H13C 109.5
H13B C13 H13C 109.5
N3 C14 C15 113.7(3)
N3 C14 H14A 108.8
C15 C14 H14A 108.8
N3 C14 H14B 108.8
C15 C14 H14B 108.8
H14A C14 H14B 107.7
C14 C15 C16 110.6(3)
C14 C15 H15A 109.5
C16 C15 H15A 109.5
C14 C15 H15B 109.5
C16 C15 H15B 109.5
H15A C15 H15B 108.1
C15 C16 B1 116.6(3)
C15 C16 H16A 108.2
B1 C16 H16A 108.2
C15 C16 H16B 108.2
B1 C16 H16B 108.2
H16A C16 H16B 107.3
C18 C17 C24 112.5(3)
C18 C17 B1 106.8(3)
C24 C17 B1 111.9(3)
C18 C17 H17 108.5
C24 C17 H17 108.5
B1 C17 H17 108.5
C17 C18 C19 114.6(3)
C17 C18 H18A 108.6
C19 C18 H18A 108.6
C17 C18 H18B 108.6
C19 C18 H18B 108.6
H18A C18 H18B 107.6
C20 C19 C18 115.9(3)
C20 C19 H19A 108.3
C18 C19 H19A 108.3
C20 C19 H19B 108.3
C18 C19 H19B 108.3
H19A C19 H19B 107.4
C19 C20 C21 116.3(3)
C19 C20 H20A 108.2
C21 C20 H20A 108.2
C19 C20 H20B 108.2
C21 C20 H20B 108.2
H20A C20 H20B 107.4
C20 C21 C22 112.3(3)
C20 C21 B1 107.2(3)
C22 C21 B1 111.5(3)
C20 C21 H21 108.6
C22 C21 H21 108.6
B1 C21 H21 108.6
C23 C22 C21 114.9(3)
C23 C22 H22A 108.5
C21 C22 H22A 108.5
C23 C22 H22B 108.5
C21 C22 H22B 108.5
H22A C22 H22B 107.5
C22 C23 C24 114.4(3)
C22 C23 H23A 108.6
C24 C23 H23A 108.6
C22 C23 H23B 108.6
C24 C23 H23B 108.6
H23A C23 H23B 107.6
C23 C24 C17 115.8(3)
C23 C24 H24A 108.3
C17 C24 H24A 108.3
C23 C24 H24B 108.3
C17 C24 H24B 108.3
H24A C24 H24B 107.4
C17 B1 C21 106.2(3)
C17 B1 C16 116.4(3)
C21 B1 C16 113.5(3)
C17 B1 N4 106.4(3)
C21 B1 N4 109.2(3)
C16 B1 N4 104.7(3)

loop_
_geom_bond_atom_site_label_1
_geom_bond_atom_site_label_2
_geom_bond_distance
Br1 Zn3 2.3775(5)
Br2 Zn3 2.3437(6)
Zn3 N2 2.028(3)
Zn3 N1 2.065(3)
O1 N4 1.430(4)
O1 H1 0.8400
N1 C2 1.343(5)
N1 C6 1.353(4)
N2 C7 1.335(4)
N2 N3 1.350(4)
N3 C9 1.367(4)
N3 C14 1.469(4)
N4 B1 1.633(5)
N4 H4A 0.9100
N4 H4B 0.9100
C1 C2 1.498(5)
C1 H1A 0.9800
C1 H1B 0.9800
C1 H1C 0.9800
C2 C3 1.388(5)
C3 C4 1.378(5)
C3 H3 0.9500
C4 C5 1.379(5)
C4 H4 0.9500
C5 C6 1.385(5)
C5 H5 0.9500
C6 C7 1.465(5)
C7 C8 1.398(5)
C8 C9 1.387(5)
C8 H8 0.9500
C9 C10 1.518(5)
C10 C11 1.527(5)
C10 C13 1.537(5)
C10 C12 1.540(5)
C11 H11A 0.9800
C11 H11B 0.9800
C11 H11C 0.9800
C12 H12A 0.9800
C12 H12B 0.9800
C12 H12C 0.9800
C13 H13A 0.9800
C13 H13B 0.9800
C13 H13C 0.9800
C14 C15 1.514(4)
C14 H14A 0.9900
C14 H14B 0.9900
C15 C16 1.523(5)
C15 H15A 0.9900
C15 H15B 0.9900
C16 B1 1.627(5)
C16 H16A 0.9900
C16 H16B 0.9900
C17 C18 1.544(5)
C17 C24 1.548(5)
C17 B1 1.616(6)
C17 H17 1.0000
C18 C19 1.545(6)
C18 H18A 0.9900
C18 H18B 0.9900
C19 C20 1.525(6)
C19 H19A 0.9900
C19 H19B 0.9900
C20 C21 1.537(5)
C20 H20A 0.9900
C20 H20B 0.9900
C21 C22 1.542(5)
C21 B1 1.623(5)
C21 H21 1.0000
C22 C23 1.527(6)
C22 H22A 0.9900
C22 H22B 0.9900
C23 C24 1.528(6)
C23 H23A 0.9900
C23 H23B 0.9900
C24 H24A 0.9900
C24 H24B 0.9900

loop_
_geom_torsion_atom_site_label_1
_geom_torsion_atom_site_label_2
_geom_torsion_atom_site_label_3
_geom_torsion_atom_site_label_4
_geom_torsion
C7 N2 N3 C9 0.1(4)
Zn3 N2 N3 C9 -175.3(3)
C7 N2 N3 C14 173.7(3)
Zn3 N2 N3 C14 -1.6(5)
C6 N1 C2 C3 0.4(5)
Zn3 N1 C2 C3 -179.9(3)
C6 N1 C2 C1 -178.5(3)
Zn3 N1 C2 C1 1.2(5)
N1 C2 C3 C4 2.4(5)
C1 C2 C3 C4 -178.8(4)
C2 C3 C4 C5 -2.3(5)
C3 C4 C5 C6 -0.4(5)
C2 N1 C6 C5 -3.3(5)
Zn3 N1 C6 C5 177.0(2)
C2 N1 C6 C7 174.0(3)
Zn3 N1 C6 C7 -5.7(3)
C4 C5 C6 N1 3.3(5)
C4 C5 C6 C7 -173.8(3)
N3 N2 C7 C8 0.2(4)
Zn3 N2 C7 C8 176.9(2)
N3 N2 C7 C6 -173.6(3)
Zn3 N2 C7 C6 3.1(4)
N1 C6 C7 N2 1.8(4)
C5 C6 C7 N2 179.1(3)
N1 C6 C7 C8 -170.2(3)
C5 C6 C7 C8 7.0(6)
N2 C7 C8 C9 -0.4(4)
C6 C7 C8 C9 172.1(3)
N2 N3 C9 C8 -0.3(4)
C14 N3 C9 C8 -172.5(3)
N2 N3 C9 C10 176.2(3)
C14 N3 C9 C10 3.9(6)
C7 C8 C9 N3 0.4(4)
C7 C8 C9 C10 -175.9(3)
N3 C9 C10 C11 172.7(3)
C8 C9 C10 C11 -11.6(5)
N3 C9 C10 C13 54.4(5)
C8 C9 C10 C13 -130.0(4)
N3 C9 C10 C12 -68.5(4)
C8 C9 C10 C12 107.2(4)
N2 N3 C14 C15 73.9(4)
C9 N3 C14 C15 -114.2(4)
N3 C14 C15 C16 -167.5(3)
C14 C15 C16 B1 175.1(3)
C24 C17 C18 C19 -68.4(4)
B1 C17 C18 C19 54.8(4)
C17 C18 C19 C20 -40.4(5)
C18 C19 C20 C21 39.0(5)
C19 C20 C21 C22 71.3(4)
C19 C20 C21 B1 -51.6(4)
C20 C21 C22 C23 -66.5(4)
B1 C21 C22 C23 53.9(5)
C21 C22 C23 C24 -44.6(5)
C22 C23 C24 C17 43.0(5)
C18 C17 C24 C23 69.6(5)
B1 C17 C24 C23 -50.6(5)
C18 C17 B1 C21 -67.3(3)
C24 C17 B1 C21 56.1(4)
C18 C17 B1 C16 60.2(4)
C24 C17 B1 C16 -176.4(3)
C18 C17 B1 N4 176.4(3)
C24 C17 B1 N4 -60.2(4)
C20 C21 B1 C17 65.4(4)
C22 C21 B1 C17 -58.0(4)
C20 C21 B1 C16 -63.8(4)
C22 C21 B1 C16 172.8(3)
C20 C21 B1 N4 179.7(3)
C22 C21 B1 N4 56.4(4)
C15 C16 B1 C17 52.7(4)
C15 C16 B1 C21 176.5(3)
C15 C16 B1 N4 -64.4(4)
O1 N4 B1 C17 175.9(3)
O1 N4 B1 C21 61.6(4)
O1 N4 B1 C16 -60.3(3)
